data_7008952
loop_
_publ_author_name
'Birdsall, David J.'
'Novosad, Josef'
'Slawin, Alexandra M. Z.'
'Woollins, J. Derek'

_publ_section_title
;
 Synthesis and crystal structures of tellurium complexes containing
 imidophosphinate ligands
;
_journal_issue 4
_journal_name_full 'Journal of the Chemical Society, Dalton Transactions'
_journal_page_first 435
_journal_paper_doi 10.1039/a907336a
_journal_year 2000
_chemical_compound_source -
_chemical_formula_analytical 'C19 H35 Cl2 N O P2 S2 Te'
_chemical_formula_moiety 'C19 H35 Cl2 N O P2 S2 Te'
_chemical_formula_structural 'C19 H35 Cl2 N O P2 S2 Te'
_chemical_formula_sum 'C19 H35 Cl2 N O P2 S2 Te'
_chemical_formula_weight 618.04
_chemical_melting_point ?
_space_group_IT_number 4
_symmetry_cell_setting monoclinic
_symmetry_space_group_name_Hall 'P 2yb'
_symmetry_space_group_name_H-M 'P 1 21 1'
_atom_sites_solution_hydrogens geom
_atom_sites_solution_primary direct
_atom_sites_solution_secondary difmap
_audit_creation_method SHELXL
_cell_angle_alpha 90.00
_cell_angle_beta 100.1440(10)
_cell_angle_gamma 90.00
_cell_formula_units_Z 2
_cell_length_a 9.1666(3)
_cell_length_b 11.1730(4)
_cell_length_c 13.5041(4)
_cell_measurement_reflns_used 64
_cell_measurement_temperature 293(2)
_cell_measurement_theta_max 168
_cell_measurement_theta_min 12
_cell_volume 1361.45(8)
_computing_cell_refinement SMART/SAINT
_computing_data_collection SMART
_computing_data_reduction SAINT
_computing_molecular_graphics SHELXTL
_computing_publication_material SHELXTL
_computing_structure_refinement 'SHELXL-93 (Sheldrick, 1993)'
_computing_structure_solution 'SHELXS-86 (Sheldrick, 1990)'
_diffrn_ambient_temperature 293(2)
_diffrn_measurement_device SMART
_diffrn_measurement_method CCD
_diffrn_radiation_monochromator graphite
_diffrn_radiation_source 'fine-focus sealed tube'
_diffrn_radiation_type MoK\a
_diffrn_radiation_wavelength 0.71073
_diffrn_reflns_av_R_equivalents 0.0376
_diffrn_reflns_av_sigmaI/netI 0.0328
_diffrn_reflns_limit_h_max 7
_diffrn_reflns_limit_h_min -10
_diffrn_reflns_limit_k_max 12
_diffrn_reflns_limit_k_min -11
_diffrn_reflns_limit_l_max 12
_diffrn_reflns_limit_l_min -15
_diffrn_reflns_number 5986
_diffrn_reflns_theta_max 23.30
_diffrn_reflns_theta_min 1.53
_diffrn_standards_decay_% -
_diffrn_standards_interval_count -
_diffrn_standards_interval_time -
_diffrn_standards_number -
_exptl_absorpt_coefficient_mu 1.571
_exptl_absorpt_correction_T_max 1.000000
_exptl_absorpt_correction_T_min 0.663199
_exptl_absorpt_correction_type sadabs
_exptl_crystal_colour yellow
_exptl_crystal_density_diffrn 1.508
_exptl_crystal_density_meas ?
_exptl_crystal_density_method -
_exptl_crystal_description prism
_exptl_crystal_F_000 624
_exptl_crystal_size_max .15
_exptl_crystal_size_mid .2
_exptl_crystal_size_min .4
_refine_diff_density_max 0.520
_refine_diff_density_min -0.350
_refine_diff_density_rms 0.055
_refine_ls_abs_structure_details 'Flack H D (1983), Acta Cryst. A39, 876-881'
_refine_ls_abs_structure_Flack -0.03(2)
_refine_ls_extinction_coef 0.0045(8)
_refine_ls_extinction_expression Fc^*^=kFc[1+0.001xFc^2^\l^3^/sin(2\q)]^-1/4^
_refine_ls_extinction_method SHELXL
_refine_ls_goodness_of_fit_all 1.055
_refine_ls_goodness_of_fit_obs 1.052
_refine_ls_hydrogen_treatment riding
_refine_ls_matrix_type full
_refine_ls_number_parameters 254
_refine_ls_number_reflns 3642
_refine_ls_number_restraints 1
_refine_ls_restrained_S_all 1.323
_refine_ls_restrained_S_obs 1.052
_refine_ls_R_factor_all 0.0258
_refine_ls_R_factor_obs 0.0232
_refine_ls_shift/esd_max -0.004
_refine_ls_shift/esd_mean 0.000
_refine_ls_structure_factor_coef Fsqd
_refine_ls_weighting_details 'w=1/[\s^2^(Fo^2^)+(0.0392P)^2^+0.2999P] where P=(Fo^2^+2Fc^2^)/3'
_refine_ls_weighting_scheme calc
_refine_ls_wR_factor_all 0.0758
_refine_ls_wR_factor_obs 0.0599
_reflns_number_observed 3599
_reflns_number_total 3692
_reflns_observed_criterion >2sigma(I)
_cod_data_source_file a907336a.txt
_cod_data_source_block 8
_cod_depositor_comments
;
The following automatic conversions were performed:
'_symmetry_cell_setting' value 'Monoclinic' changed to 'monoclinic'
according to '/home/adriana/struct/CIF-dictionaries/cif_core.dic'
dictionary named 'cif_core.dic' version 2.4.1 from 2010-06-29.

Automatic conversion script
Id: cif_fix_enum 1555 2011-01-17 13:19:09Z saulius 

The following automatic conversions were performed:

'_chemical_melting_point' value '-' was changed to '?' - the value is
undefined or not given.

Automatic conversion script
Id: cif_fix_values 1569 2011-02-09 13:29:24Z adriana 

The following automatic conversions were performed:

'_exptl_crystal_density_meas' value '-' was changed to '?' - the
value is perceived as not measured.

Automatic conversion script
Id: cif_fix_values 3008 2015-01-20 13:52:24Z robertas 

The following automatic conversions were performed:

'_refine_ls_weighting_scheme' value 'calc
w=1/[\s^2^(Fo^2^)+(0.0392P)^2^+0.2999P] where P=(Fo^2^+2Fc^2^)/3' was
changed to 'calc'. New tag '_refine_ls_weighting_details' was
created. The value of the new tag was set to
'w=1/[\s^2^(Fo^2^)+(0.0392P)^2^+0.2999P] where P=(Fo^2^+2Fc^2^)/3'.

Automatic conversion script
Id: cif_fix_values 3143 2015-03-26 13:38:13Z robertas 
;
_cod_original_sg_symbol_H-M P2(1)
_cod_database_code 7008952

loop_
_symmetry_equiv_pos_as_xyz
'x, y, z'
'-x, y+1/2, -z'

loop_
_atom_site_aniso_label
_atom_site_aniso_U_11
_atom_site_aniso_U_22
_atom_site_aniso_U_33
_atom_site_aniso_U_23
_atom_site_aniso_U_13
_atom_site_aniso_U_12
Te1 0.03842(13) 0.03450(14) 0.03764(14) -0.00085(11) 0.00642(8) 0.00111(11)
S1 0.0347(5) 0.0436(6) 0.0532(6) 0.0088(5) 0.0045(4) -0.0018(4)
P1 0.0369(5) 0.0409(5) 0.0400(5) 0.0096(4) -0.0009(4) -0.0027(4)
Cl1 0.0604(6) 0.0604(7) 0.0703(8) 0.0019(6) 0.0037(5) 0.0246(6)
N1 0.040(2) 0.050(2) 0.051(2) 0.013(2) -0.0039(15) -0.0083(15)
C1 0.051(2) 0.073(3) 0.041(2) 0.011(2) 0.006(2) -0.010(2)
P2 0.0438(5) 0.0375(6) 0.0401(5) 0.0017(4) -0.0041(4) -0.0035(4)
S2 0.0718(7) 0.0396(6) 0.0368(5) 0.0018(4) 0.0038(5) -0.0041(5)
Cl2 0.0777(7) 0.0506(6) 0.0536(6) -0.0154(5) 0.0042(5) -0.0018(6)
C2 0.063(3) 0.166(7) 0.045(3) 0.011(3) -0.006(2) -0.020(4)
C3 0.091(4) 0.102(5) 0.056(3) -0.002(3) 0.028(3) -0.003(3)
C4 0.049(2) 0.045(3) 0.077(3) 0.007(2) -0.008(2) 0.001(2)
C5 0.080(4) 0.050(4) 0.144(6) 0.037(3) -0.007(4) -0.001(3)
C6 0.103(5) 0.073(4) 0.109(5) -0.010(4) 0.030(4) 0.032(4)
C7 0.091(4) 0.044(3) 0.073(3) -0.012(2) 0.000(3) 0.000(3)
C8 0.200(9) 0.047(5) 0.120(6) 0.007(4) -0.020(5) -0.033(5)
C9 0.122(5) 0.086(5) 0.071(4) -0.032(3) 0.005(3) -0.006(4)
C10 0.046(2) 0.077(3) 0.064(3) 0.004(2) -0.003(2) -0.006(2)
C11 0.047(3) 0.119(5) 0.098(4) -0.010(4) 0.020(3) -0.002(3)
C12 0.070(4) 0.245(12) 0.073(4) -0.015(6) -0.019(3) 0.050(6)
C13 0.047(2) 0.044(2) 0.043(2) 0.006(2) 0.006(2) -0.006(2)
C14 0.081(3) 0.046(3) 0.055(3) 0.001(2) 0.012(2) -0.012(2)
C15 0.097(4) 0.065(4) 0.065(3) 0.016(3) 0.002(3) -0.037(3)
O16 0.079(3) 0.184(6) 0.086(3) 0.056(3) 0.011(2) -0.054(3)
C16 0.055(3) 0.108(5) 0.056(3) 0.032(3) -0.004(2) -0.032(3)
C17 0.056(3) 0.107(5) 0.068(3) 0.024(3) 0.020(2) 0.013(3)
C18 0.061(2) 0.073(4) 0.055(2) 0.018(3) 0.020(2) 0.006(3)
C19 0.067(4) 0.309(15) 0.104(5) 0.096(8) 0.014(4) -0.026(6)

loop_
_atom_site_label
_atom_site_type_symbol
_atom_site_fract_x
_atom_site_fract_y
_atom_site_fract_z
_atom_site_U_iso_or_equiv
_atom_site_thermal_displace_type
_atom_site_occupancy
_atom_site_calc_flag
_atom_site_refinement_flags
_atom_site_disorder_group
Te1 Te 0.14770(2) 0.85937(2) 0.809046(15) 0.03688(10) Uani 1 d . .
S1 S 0.36546(10) 0.71599(9) 0.87737(8) 0.0442(2) Uani 1 d . .
P1 P 0.24239(10) 0.57071(9) 0.90843(8) 0.0402(2) Uani 1 d . .
Cl1 Cl -0.05668(13) 1.00348(12) 0.73178(9) 0.0646(3) Uani 1 d . .
N1 N 0.0874(3) 0.5541(3) 0.8372(3) 0.0482(8) Uani 1 d . .
C1 C 0.2064(5) 0.5843(5) 1.0364(3) 0.0553(11) Uani 1 d . .
H1A H 0.1454(5) 0.5156(5) 1.0486(3) 0.066 Uiso 1 calc R .
P2 P -0.00172(11) 0.57674(9) 0.72755(8) 0.0419(2) Uani 1 d . .
S2 S 0.06948(13) 0.71846(9) 0.65343(7) 0.0501(3) Uani 1 d . .
Cl2 Cl 0.23951(14) 1.00488(11) 0.94972(9) 0.0615(3) Uani 1 d . .
C2 C 0.3481(6) 0.5795(8) 1.1147(4) 0.094(2) Uani 1 d . .
H2A H 0.4020(6) 0.5079(8) 1.1053(4) 0.140 Uiso 1 calc R .
H2B H 0.3234(6) 0.5794(8) 1.1809(4) 0.140 Uiso 1 calc R .
H2C H 0.4082(6) 0.6481(8) 1.1071(4) 0.140 Uiso 1 calc R .
C3 C 0.1190(7) 0.6958(6) 1.0491(4) 0.081(2) Uani 1 d . .
H3A H 0.0303(7) 0.6970(6) 0.9991(4) 0.121 Uiso 1 calc R .
H3B H 0.1778(7) 0.7650(6) 1.0412(4) 0.121 Uiso 1 calc R .
H3C H 0.0930(7) 0.6963(6) 1.1149(4) 0.121 Uiso 1 calc R .
C4 C 0.3672(5) 0.4439(4) 0.9067(4) 0.0592(12) Uani 1 d . .
H4A H 0.4538(5) 0.4576(4) 0.9592(4) 0.071 Uiso 1 calc R .
C5 C 0.2929(7) 0.3280(5) 0.9334(7) 0.094(2) Uani 1 d . .
H5A H 0.2598(7) 0.3381(5) 0.9965(7) 0.142 Uiso 1 calc R .
H5B H 0.3629(7) 0.2635(5) 0.9387(7) 0.142 Uiso 1 calc R .
H5C H 0.2097(7) 0.3102(5) 0.8817(7) 0.142 Uiso 1 calc R .
C6 C 0.4220(8) 0.4339(6) 0.8077(6) 0.094(2) Uani 1 d . .
H6A H 0.4677(8) 0.5079(6) 0.7938(6) 0.141 Uiso 1 calc R .
H6B H 0.3400(8) 0.4172(6) 0.7548(6) 0.141 Uiso 1 calc R .
H6C H 0.4932(8) 0.3702(6) 0.8117(6) 0.141 Uiso 1 calc R .
C7 C 0.0103(7) 0.4490(5) 0.6445(4) 0.0708(14) Uani 1 d . .
H7A H 0.1166(7) 0.4328(5) 0.6504(4) 0.085 Uiso 1 calc R .
C8 C -0.0552(12) 0.3352(6) 0.6846(7) 0.128(3) Uani 1 d . .
H8A H -0.0172(12) 0.3269(6) 0.7552(7) 0.192 Uiso 1 calc R .
H8B H -0.0278(12) 0.2665(6) 0.6494(7) 0.192 Uiso 1 calc R .
H8C H -0.1612(12) 0.3416(6) 0.6741(7) 0.192 Uiso 1 calc R .
C9 C -0.0444(9) 0.4673(6) 0.5347(5) 0.094(2) Uani 1 d . .
H9A H -0.0011(9) 0.5388(6) 0.5129(5) 0.142 Uiso 1 calc R .
H9B H -0.1503(9) 0.4751(6) 0.5227(5) 0.142 Uiso 1 calc R .
H9C H -0.0169(9) 0.3999(6) 0.4979(5) 0.142 Uiso 1 calc R .
C10 C -0.1952(5) 0.5981(5) 0.7411(4) 0.0637(12) Uani 1 d . .
H10A H -0.2265(5) 0.5237(5) 0.7697(4) 0.076 Uiso 1 calc R .
C11 C -0.2154(6) 0.6968(7) 0.8138(5) 0.087(2) Uani 1 d . .
H11A H -0.1495(6) 0.6840(7) 0.8765(5) 0.131 Uiso 1 calc R .
H11B H -0.3159(6) 0.6968(7) 0.8250(5) 0.131 Uiso 1 calc R .
H11C H -0.1936(6) 0.7726(7) 0.7861(5) 0.131 Uiso 1 calc R .
C12 C -0.2984(7) 0.6168(11) 0.6416(5) 0.133(4) Uani 1 d . .
H12A H -0.2845(7) 0.5536(11) 0.5961(5) 0.200 Uiso 1 calc R .
H12B H -0.2770(7) 0.6923(11) 0.6134(5) 0.200 Uiso 1 calc R .
H12C H -0.3992(7) 0.6164(11) 0.6523(5) 0.200 Uiso 1 calc R .
C13 C 0.2909(4) 0.9444(4) 0.7219(3) 0.0449(9) Uani 1 d . .
C14 C 0.2876(6) 1.0676(4) 0.7141(4) 0.0604(12) Uani 1 d . .
H14A H 0.2257(6) 1.1125(4) 0.7472(4) 0.073 Uiso 1 calc R .
C15 C 0.3782(7) 1.1232(6) 0.6558(4) 0.077(2) Uani 1 d . .
H15A H 0.3746(7) 1.2059(6) 0.6479(4) 0.093 Uiso 1 calc R .
O16 O 0.5573(5) 1.1248(6) 0.5562(3) 0.117(2) Uani 1 d . .
C16 C 0.4731(6) 1.0570(7) 0.6099(4) 0.075(2) Uani 1 d . .
C17 C 0.4759(6) 0.9372(7) 0.6181(4) 0.076(2) Uani 1 d . .
H17A H 0.5391(6) 0.8928(7) 0.5855(4) 0.091 Uiso 1 calc R .
C18 C 0.3843(5) 0.8791(6) 0.6754(3) 0.0618(14) Uani 1 d . .
H18A H 0.3872(5) 0.7962(6) 0.6816(3) 0.074 Uiso 1 calc R .
C19 C 0.6618(8) 1.0663(13) 0.5099(7) 0.160(5) Uani 1 d . .
H19A H 0.7122(8) 1.1238(13) 0.4751(7) 0.240 Uiso 1 calc R .
H19B H 0.6128(8) 1.0088(13) 0.4626(7) 0.240 Uiso 1 calc R .
H19C H 0.7324(8) 1.0262(13) 0.5599(7) 0.240 Uiso 1 calc R .

loop_
_atom_type_symbol
_atom_type_description
_atom_type_scat_dispersion_real
_atom_type_scat_dispersion_imag
_atom_type_scat_source
C C 0.0033 0.0016 'International Tables Vol C Tables 4.2.6.8 and 6.1.1.4'
H H 0.0000 0.0000 'International Tables Vol C Tables 4.2.6.8 and 6.1.1.4'
N N 0.0061 0.0033 'International Tables Vol C Tables 4.2.6.8 and 6.1.1.4'
O O 0.0106 0.0060 'International Tables Vol C Tables 4.2.6.8 and 6.1.1.4'
P P 0.1023 0.0942 'International Tables Vol C Tables 4.2.6.8 and 6.1.1.4'
S S 0.1246 0.1234 'International Tables Vol C Tables 4.2.6.8 and 6.1.1.4'
Cl Cl 0.1484 0.1585 'International Tables Vol C Tables 4.2.6.8 and 6.1.1.4'
Te Te -0.5308 1.6751 'International Tables Vol C Tables 4.2.6.8 and 6.1.1.4'

loop_
_geom_angle_atom_site_label_1
_geom_angle_atom_site_label_2
_geom_angle_atom_site_label_3
_geom_angle
_geom_angle_site_symmetry_1
_geom_angle_site_symmetry_3
_geom_angle_publ_flag
C13 Te1 Cl2 88.41(12) . . ?
C13 Te1 Cl1 88.40(12) . . ?
Cl2 Te1 Cl1 91.42(4) . . ?
C13 Te1 S1 87.81(12) . . ?
Cl2 Te1 S1 89.80(4) . . ?
Cl1 Te1 S1 175.99(4) . . ?
C13 Te1 S2 86.18(12) . . ?
Cl2 Te1 S2 174.60(4) . . ?
Cl1 Te1 S2 88.49(4) . . ?
S1 Te1 S2 89.94(4) . . ?
P1 S1 Te1 98.28(4) . . ?
N1 P1 C1 107.1(2) . . ?
N1 P1 C4 113.5(2) . . ?
C1 P1 C4 107.2(2) . . ?
N1 P1 S1 115.74(14) . . ?
C1 P1 S1 108.9(2) . . ?
C4 P1 S1 104.0(2) . . ?
P1 N1 P2 144.3(2) . . ?
C3 C1 C2 110.8(5) . . ?
C3 C1 P1 111.4(3) . . ?
C2 C1 P1 112.3(3) . . ?
N1 P2 C7 111.9(2) . . ?
N1 P2 C10 106.1(2) . . ?
C7 P2 C10 109.1(3) . . ?
N1 P2 S2 115.25(14) . . ?
C7 P2 S2 104.2(2) . . ?
C10 P2 S2 110.3(2) . . ?
P2 S2 Te1 97.97(5) . . ?
C6 C4 C5 112.1(6) . . ?
C6 C4 P1 112.1(4) . . ?
C5 C4 P1 110.3(4) . . ?
C9 C7 C8 112.2(6) . . ?
C9 C7 P2 117.1(4) . . ?
C8 C7 P2 111.0(5) . . ?
C11 C10 C12 110.3(6) . . ?
C11 C10 P2 113.1(3) . . ?
C12 C10 P2 113.2(4) . . ?
C18 C13 C14 120.4(4) . . ?
C18 C13 Te1 120.9(4) . . ?
C14 C13 Te1 118.6(4) . . ?
C13 C14 C15 118.9(6) . . ?
C16 C15 C14 120.4(6) . . ?
C16 O16 C19 118.2(7) . . ?
C17 C16 C15 120.4(5) . . ?
C17 C16 O16 126.0(7) . . ?
C15 C16 O16 113.6(6) . . ?
C16 C17 C18 120.2(6) . . ?
C13 C18 C17 119.6(6) . . ?

loop_
_geom_bond_atom_site_label_1
_geom_bond_atom_site_label_2
_geom_bond_distance
_geom_bond_site_symmetry_2
_geom_bond_publ_flag
Te1 C13 2.134(4) . ?
Te1 Cl2 2.5293(11) . ?
Te1 Cl1 2.5501(11) . ?
Te1 S1 2.5987(10) . ?
Te1 S2 2.6227(10) . ?
S1 P1 2.0615(14) . ?
P1 N1 1.580(3) . ?
P1 C1 1.822(4) . ?
P1 C4 1.824(5) . ?
N1 P2 1.580(3) . ?
C1 C3 1.507(8) . ?
C1 C2 1.525(6) . ?
P2 C7 1.831(5) . ?
P2 C10 1.830(5) . ?
P2 S2 2.041(2) . ?
C4 C6 1.513(9) . ?
C4 C5 1.534(7) . ?
C7 C9 1.493(9) . ?
C7 C8 1.544(9) . ?
C10 C11 1.510(9) . ?
C10 C12 1.516(7) . ?
C13 C18 1.361(7) . ?
C13 C14 1.380(7) . ?
C14 C15 1.387(8) . ?
C15 C16 1.370(10) . ?
O16 C16 1.376(6) . ?
O16 C19 1.396(12) . ?
C16 C17 1.342(10) . ?
C17 C18 1.398(7) . ?
